data_7038308
loop_
_publ_author_name
'Katam, Srinivas'
'Arruri, Sathyanarayana'
'Chatla, Naga Babu'
'Ganesan, Prabusankar'

_publ_section_title
;
 Bismuth(III)dichalcogenones as Highly Active Catalysts in Multiple C-C
 Bond Formation Reactions
;
_journal_name_full 'Dalton Trans.'
_journal_paper_doi 10.1039/C5DT04738B
_journal_year 2016
_chemical_formula_moiety 'C28 H40 Bi F6 N8 O6 S2 Se4, C F3 O3 S'
_chemical_formula_sum 'C29 H40 Bi F9 N8 O9 S3 Se4'
_chemical_formula_weight 1436.69
_space_group_crystal_system monoclinic
_space_group_IT_number 14
_space_group_name_Hall '-P 2yn (x-z,y,z)'
_space_group_name_H-M_alt 'P 1 21/n 1'
_symmetry_Int_Tables_number 14
_symmetry_space_group_name_Hall '-P 2yn'
_symmetry_space_group_name_H-M 'P 1 21/n 1'
_atom_sites_solution_primary direct
_audit_creation_date 2015-09-18
_audit_creation_method
;
Olex2 1.2
(compiled 2015.01.26 svn.r3150 for OlexSys, GUI svn.r4998)
;
_audit_update_record
;
2015-12-03 deposited with the CCDC.
2016-02-08 downloaded from the CCDC.
;
_cell_angle_alpha 90
_cell_angle_beta 94.758(4)
_cell_angle_gamma 90
_cell_formula_units_Z 4
_cell_length_a 15.3075(6)
_cell_length_b 13.2282(6)
_cell_length_c 23.4812(9)
_cell_measurement_reflns_used 7875
_cell_measurement_temperature 150.01(10)
_cell_measurement_theta_max 70.6497
_cell_measurement_theta_min 2.8943
_cell_volume 4738.3(3)
_computing_cell_refinement
;
CrysAlisPro, Agilent Technologies,
Version 1.171.35.19 (release 27-10-2011 CrysAlis171 .NET)
(compiled Oct 27 2011,15:02:11)
;
_computing_data_collection
;
CrysAlisPro, Agilent Technologies,
Version 1.171.35.19 (release 27-10-2011 CrysAlis171 .NET)
(compiled Oct 27 2011,15:02:11)
;
_computing_data_reduction
;
CrysAlisPro, Agilent Technologies,
Version 1.171.35.19 (release 27-10-2011 CrysAlis171 .NET)
(compiled Oct 27 2011,15:02:11)
;
_computing_molecular_graphics 'Olex2 (Dolomanov et al., 2009)'
_computing_publication_material 'Olex2 (Dolomanov et al., 2009)'
_computing_structure_refinement 'olex2.refine (Bourhis et al., 2015)'
_computing_structure_solution 'SIR2004 (Burla et al., 2007)'
_diffrn_ambient_temperature 150.01(10)
_diffrn_detector_area_resol_mean 16.1293
_diffrn_measured_fraction_theta_full 0.9834
_diffrn_measured_fraction_theta_max 0.9834
_diffrn_measurement_details
;
  1 omega  -23.00   12.00   1.0000    1.5000
omega____ theta____ kappa____ phi______ frames
    -        0.0000  107.0000  176.0000 35

  2 omega   -8.00   18.00   1.0000    1.5000
omega____ theta____ kappa____ phi______ frames
    -        0.0000   57.0000 -180.0000 26

  3 omega  -10.00   39.00   1.0000    1.5000
omega____ theta____ kappa____ phi______ frames
    -        0.0000   57.0000   90.0000 49

  4 omega  -41.00  -14.00   1.0000    2.1400
omega____ theta____ kappa____ phi______ frames
    -      -33.5000  -50.0000    0.0000 27

  5 omega    6.00   71.00   1.0000    2.1400
omega____ theta____ kappa____ phi______ frames
    -       54.0000  -38.0000   30.0000 65

  6 omega   44.00  110.00   1.0000    2.1400
omega____ theta____ kappa____ phi______ frames
    -       54.0000   57.0000   30.0000 66

  7 omega   48.00  108.00   1.0000    2.1400
omega____ theta____ kappa____ phi______ frames
    -       54.0000 -125.0000  120.0000 60

  8 omega   -8.00   73.00   1.0000    2.1400
omega____ theta____ kappa____ phi______ frames
    -       54.0000  -57.0000  150.0000 81

  9 omega   58.00  130.00   1.0000    2.1400
omega____ theta____ kappa____ phi______ frames
    -      108.0000  178.0000    0.0000 72

 10 omega   60.00   94.00   1.0000    2.1400
omega____ theta____ kappa____ phi______ frames
    -      108.0000  -25.0000  120.0000 34

 11 omega   61.00   86.00   1.0000    2.1400
omega____ theta____ kappa____ phi______ frames
    -      108.0000  -38.0000  150.0000 25

 12 omega   49.00   87.00   1.0000    2.1400
omega____ theta____ kappa____ phi______ frames
    -      108.0000  -25.0000  -60.0000 38

 13 omega   92.00  147.00   1.0000    2.1400
omega____ theta____ kappa____ phi______ frames
    -      108.0000  178.0000  120.0000 55

 14 omega   46.00   93.00   1.0000    2.1400
omega____ theta____ kappa____ phi______ frames
    -      108.0000  -38.0000  -90.0000 47

 15 omega   41.00   93.00   1.0000    2.1400
omega____ theta____ kappa____ phi______ frames
    -      108.0000  -38.0000   60.0000 52

 16 omega   59.00   85.00   1.0000    2.1400
omega____ theta____ kappa____ phi______ frames
    -      108.0000  178.0000   30.0000 26

 17 omega   58.00   84.00   1.0000    2.1400
omega____ theta____ kappa____ phi______ frames
    -      108.0000  178.0000  120.0000 26

 18 omega   38.00   77.00   1.0000    2.1400
omega____ theta____ kappa____ phi______ frames
    -      108.0000  -38.0000 -120.0000 39

 19 omega   82.00  113.00   1.0000    2.1400
omega____ theta____ kappa____ phi______ frames
    -      108.0000 -111.0000  -90.0000 31

 20 omega   51.00  124.00   1.0000    2.1400
omega____ theta____ kappa____ phi______ frames
    -      108.0000  -77.0000 -120.0000 73

 21 omega  102.00  175.00   1.0000    2.1400
omega____ theta____ kappa____ phi______ frames
    -      108.0000   38.0000  -30.0000 73
;
_diffrn_measurement_device_type 'SuperNova, Dual, Cu at zero, Eos'
_diffrn_measurement_method '\w scans'
_diffrn_orient_matrix_UB_11 0.0723757000
_diffrn_orient_matrix_UB_12 0.0693788000
_diffrn_orient_matrix_UB_13 -0.0198366000
_diffrn_orient_matrix_UB_21 0.0649997000
_diffrn_orient_matrix_UB_22 -0.0892191000
_diffrn_orient_matrix_UB_23 0.0046892000
_diffrn_orient_matrix_UB_31 -0.0272325000
_diffrn_orient_matrix_UB_32 -0.0284604000
_diffrn_orient_matrix_UB_33 -0.0625461000
_diffrn_radiation_monochromator mirror
_diffrn_radiation_type 'Cu K\a'
_diffrn_radiation_wavelength 1.54184
_diffrn_reflns_av_R_equivalents 0.0477
_diffrn_reflns_av_unetI/netI 0.0522
_diffrn_reflns_limit_h_max 18
_diffrn_reflns_limit_h_min -18
_diffrn_reflns_limit_k_max 16
_diffrn_reflns_limit_k_min -15
_diffrn_reflns_limit_l_max 20
_diffrn_reflns_limit_l_min -28
_diffrn_reflns_number 20296
_diffrn_reflns_theta_full 70.7720
_diffrn_reflns_theta_max 70.77
_diffrn_reflns_theta_min 3.32
_diffrn_source 'SuperNova (Cu) X-ray Source'
_exptl_absorpt_coefficient_mu 12.868
_exptl_absorpt_correction_T_max 1.00000
_exptl_absorpt_correction_T_min 0.26923
_exptl_absorpt_correction_type multi-scan
_exptl_absorpt_process_details
;
CrysAlisPro, Agilent Technologies,
Version 1.171.35.19 (release 27-10-2011 CrysAlis171 .NET)
(compiled Oct 27 2011,15:02:11)
Empirical absorption correction using spherical harmonics,
 implemented in SCALE3 ABSPACK scaling algorithm.
;
_exptl_crystal_colour brown
_exptl_crystal_colour_primary brown
_exptl_crystal_density_diffrn 2.0138
_exptl_crystal_description block
_exptl_crystal_F_000 2744.6384
_exptl_crystal_size_max 0.26
_exptl_crystal_size_mid 0.14
_exptl_crystal_size_min 0.1
_refine_diff_density_max 2.1297
_refine_diff_density_min -1.9802
_refine_diff_density_rms 0.2462
_refine_ls_d_res_high 0.8165
_refine_ls_d_res_low 13.2935
_refine_ls_goodness_of_fit_ref 1.0334
_refine_ls_hydrogen_treatment mixed
_refine_ls_matrix_type full
_refine_ls_number_constraints 62
_refine_ls_number_parameters 575
_refine_ls_number_reflns 8961
_refine_ls_number_restraints 0
_refine_ls_restrained_S_all 1.0334
_refine_ls_R_factor_all 0.0473
_refine_ls_R_factor_gt 0.0361
_refine_ls_shift/su_max 0.0000
_refine_ls_shift/su_mean 0.0000
_refine_ls_structure_factor_coef Fsqd
_refine_ls_weighting_details 'w=1/[\s^2^(Fo^2^)+(0.0903P)^2^+1.1667P] where P=(Fo^2^+2Fc^2^)/3'
_refine_ls_weighting_scheme calc
_refine_ls_wR_factor_gt 0.1106
_refine_ls_wR_factor_ref 0.1358
_reflns_Friedel_coverage 0.0
_reflns_limit_h_max 14
_reflns_limit_h_min -18
_reflns_limit_k_max 16
_reflns_limit_k_min 0
_reflns_limit_l_max 28
_reflns_limit_l_min -14
_reflns_number_gt 7544
_reflns_number_total 8961
_reflns_threshold_expression I>=2u(I)
_cod_data_source_file c5dt04738b2.cif
_cod_data_source_block 4
_cod_original_cell_volume 4738.4(3)
_cod_database_code 7038308
_chemical_oxdiff_formula 'C22 H24 N4 Se S O3 F3 Bi'
_reflns_odcompleteness_completeness 99.97
_reflns_odcompleteness_iscentric 1
_reflns_odcompleteness_theta 66.97
_olex2_refinement_description
;
1. Fixed Uiso
 At 1.2 times of:
  All C(H) groups, All C(H,H) groups
 At 1.5 times of:
  All C(H,H,H) groups
2.a Ternary CH refined with riding coordinates:
 C4(H4), C24(H24), C17(H17), C11(H11)
2.b Secondary CH2 refined with riding coordinates:
 C20(H20a,H20b), C7(H7a,H7b)
2.c Aromatic/amide H refined with riding coordinates:
 C22(H22), C16(H16), C15(H15), C9(H9), C3(H3), C23(H23), C10(H10), C2(H2)
2.d Idealised Me refined as rotating group:
 C6(H6a,H6b,H6c), C19(H19a,H19b,H19c), C18(H18a,H18b,H18c), C26(H26a,H26b,
 H26c), C5(H5a,H5b,H5c), C25(H25a,H25b,H25c), C12(H12a,H12b,H12c), C13(H13a,
 H13b,H13c)
;
_olex2_submission_special_instructions 'No special instructions were received'

loop_
_space_group_symop_id
_space_group_symop_operation_xyz
1 x,y,z
2 -x+1/2,y+1/2,-z+1/2
3 -x,-y,-z
4 x-1/2,-y-1/2,z-1/2

loop_
_atom_site_label
_atom_site_type_symbol
_atom_site_fract_x
_atom_site_fract_y
_atom_site_fract_z
_atom_site_U_iso_or_equiv
_atom_site_adp_type
_atom_site_occupancy
_atom_site_refinement_flags_posn
Bi1 Bi 0.560110(15) 0.767480(19) 0.773444(10) 0.02654(10) Uani 1.000000 .
Se1 Se 0.52650(5) 0.98234(6) 0.76728(3) 0.03178(17) Uani 1.000000 .
Se2 Se 0.73343(5) 0.81567(6) 0.75727(3) 0.03124(17) Uani 1.000000 .
Se3 Se 0.56731(5) 0.80050(6) 0.65884(3) 0.03059(17) Uani 1.000000 .
Se4 Se 0.62689(5) 0.56212(5) 0.75711(3) 0.03197(17) Uani 1.000000 .
S1 S 0.60902(12) 0.75783(13) 0.94311(7) 0.0344(4) Uani 1.000000 .
S2 S 0.32356(13) 0.74879(14) 0.75720(8) 0.0384(4) Uani 1.000000 .
F1 F 0.4985(7) 0.6484(8) 0.9939(3) 0.149(4) Uani 1.000000 .
F2 F 0.4646(5) 0.6678(8) 0.9057(3) 0.122(3) Uani 1.000000 .
F3 F 0.5652(8) 0.5696(6) 0.9326(4) 0.143(4) Uani 1.000000 .
F4 F 0.3022(4) 0.6186(5) 0.8372(3) 0.086(2) Uani 1.000000 .
F5 F 0.1827(4) 0.6787(5) 0.7981(3) 0.0761(18) Uani 1.000000 .
F6 F 0.2522(4) 0.5681(4) 0.7538(3) 0.0799(19) Uani 1.000000 .
O1 O 0.6269(4) 0.7629(5) 0.8848(2) 0.0580(17) Uani 1.000000 .
O2 O 0.5621(6) 0.8419(6) 0.9616(4) 0.087(3) Uani 1.000000 .
O3 O 0.6798(5) 0.7259(6) 0.9811(3) 0.074(2) Uani 1.000000 .
O4 O 0.4015(3) 0.6970(4) 0.7425(2) 0.0438(13) Uani 1.000000 .
O5 O 0.3366(6) 0.8201(5) 0.8027(3) 0.076(2) Uani 1.000000 .
O6 O 0.2673(4) 0.7816(5) 0.7098(3) 0.0534(15) Uani 1.000000 .
N1 N 0.4962(4) 1.0375(4) 0.8829(2) 0.0307(12) Uani 1.000000 .
N2 N 0.6348(4) 1.0331(4) 0.8697(2) 0.0301(12) Uani 1.000000 .
N3 N 0.7648(3) 0.9299(4) 0.8631(2) 0.0283(11) Uani 1.000000 .
N4 N 0.8322(4) 0.7857(5) 0.8649(2) 0.0327(12) Uani 1.000000 .
N5 N 0.3975(4) 0.7907(4) 0.5988(2) 0.0262(11) Uani 1.000000 .
N6 N 0.4516(4) 0.6402(4) 0.6134(2) 0.0266(11) Uani 1.000000 .
N7 N 0.4785(4) 0.5020(4) 0.6804(2) 0.0329(12) Uani 1.000000 .
N8 N 0.4746(4) 0.4380(5) 0.7649(3) 0.0377(13) Uani 1.000000 .
C1 C 0.5534(4) 1.0156(5) 0.8440(3) 0.0287(13) Uani 1.000000 .
C2 C 0.5411(5) 1.0723(6) 0.9319(3) 0.0371(16) Uani 1.000000 .
H2 H 0.5163(5) 1.0934(6) 0.9648(3) 0.0445(19) Uiso 1.000000 R
C3 C 0.6273(5) 1.0708(6) 0.9243(3) 0.0370(16) Uani 1.000000 .
H3 H 0.6730(5) 1.0911(6) 0.9504(3) 0.0444(19) Uiso 1.000000 R
C4 C 0.3997(4) 1.0263(6) 0.8729(3) 0.0357(15) Uani 1.000000 .
H4 H 0.3858(4) 0.9915(6) 0.8364(3) 0.0429(18) Uiso 1.000000 R
C5 C 0.3651(6) 0.9647(8) 0.9202(4) 0.056(2) Uani 1.000000 .
H5a H 0.395(3) 0.901(2) 0.923(2) 0.085(3) Uiso 1.000000 GR
H5b H 0.375(4) 1.000(3) 0.9557(6) 0.085(3) Uiso 1.000000 GR
H5c H 0.3033(11) 0.954(5) 0.9119(16) 0.085(3) Uiso 1.000000 GR
C6 C 0.3586(6) 1.1294(7) 0.8699(5) 0.062(3) Uani 1.000000 .
H6a H 0.375(4) 1.165(2) 0.9047(13) 0.093(4) Uiso 1.000000 GR
H6b H 0.379(4) 1.166(2) 0.8382(19) 0.093(4) Uiso 1.000000 GR
H6c H 0.2960(6) 1.1228(7) 0.865(3) 0.093(4) Uiso 1.000000 GR
C7 C 0.7168(4) 1.0206(5) 0.8430(3) 0.0315(14) Uani 1.000000 .
H7a H 0.7043(4) 1.0165(5) 0.8019(3) 0.0378(16) Uiso 1.000000 R
H7b H 0.7535(4) 1.0794(5) 0.8513(3) 0.0378(16) Uiso 1.000000 R
C8 C 0.7776(4) 0.8452(5) 0.8324(3) 0.0305(14) Uani 1.000000 .
C9 C 0.8116(5) 0.9210(6) 0.9160(3) 0.0367(16) Uani 1.000000 .
H9 H 0.8139(5) 0.9684(6) 0.9454(3) 0.0441(19) Uiso 1.000000 R
C10 C 0.8533(5) 0.8311(6) 0.9170(3) 0.0367(16) Uani 1.000000 .
H10 H 0.8894(5) 0.8047(6) 0.9471(3) 0.0441(19) Uiso 1.000000 R
C11 C 0.8659(5) 0.6846(6) 0.8482(3) 0.0448(18) Uani 1.000000 .
H11 H 0.8494(5) 0.6751(6) 0.8073(3) 0.054(2) Uiso 1.000000 R
C12 C 0.9637(6) 0.6831(9) 0.8568(5) 0.076(3) Uani 1.000000 .
H12a H 0.9873(7) 0.735(4) 0.834(3) 0.114(5) Uiso 1.000000 GR
H12b H 0.9817(7) 0.694(7) 0.8965(8) 0.114(5) Uiso 1.000000 GR
H12c H 0.9850(7) 0.619(3) 0.845(4) 0.114(5) Uiso 1.000000 GR
C13 C 0.8234(8) 0.6018(7) 0.8800(5) 0.075(3) Uani 1.000000 .
H13a H 0.843(4) 0.606(4) 0.9199(8) 0.112(5) Uiso 1.000000 GR
H13b H 0.7609(8) 0.610(4) 0.876(3) 0.112(5) Uiso 1.000000 GR
H13c H 0.839(5) 0.5374(8) 0.865(3) 0.112(5) Uiso 1.000000 GR
C14 C 0.4660(4) 0.7394(5) 0.6243(3) 0.0274(13) Uani 1.000000 .
C15 C 0.3398(4) 0.7232(5) 0.5709(3) 0.0313(14) Uani 1.000000 .
H15 H 0.2876(4) 0.7393(5) 0.5497(3) 0.0376(17) Uiso 1.000000 R
C16 C 0.3728(5) 0.6305(5) 0.5800(3) 0.0322(14) Uani 1.000000 .
H16 H 0.3475(5) 0.5703(5) 0.5663(3) 0.0386(17) Uiso 1.000000 R
C17 C 0.3886(5) 0.9028(5) 0.5976(3) 0.0347(15) Uani 1.000000 .
H17 H 0.4153(5) 0.9296(5) 0.6339(3) 0.0416(18) Uiso 1.000000 R
C18 C 0.2927(5) 0.9326(6) 0.5921(4) 0.050(2) Uani 1.000000 .
H18a H 0.2664(11) 0.912(4) 0.5555(12) 0.075(3) Uiso 1.000000 GR
H18b H 0.2632(10) 0.901(4) 0.6217(17) 0.075(3) Uiso 1.000000 GR
H18c H 0.2878(5) 1.0047(8) 0.595(3) 0.075(3) Uiso 1.000000 GR
C19 C 0.4385(6) 0.9451(6) 0.5498(3) 0.0478(19) Uani 1.000000 .
H19a H 0.4992(9) 0.927(4) 0.5561(15) 0.072(3) Uiso 1.000000 GR
H19b H 0.415(3) 0.918(4) 0.5139(5) 0.072(3) Uiso 1.000000 GR
H19c H 0.433(4) 1.0174(7) 0.5490(18) 0.072(3) Uiso 1.000000 GR
C20 C 0.5083(4) 0.5563(5) 0.6312(3) 0.0329(14) Uani 1.000000 .
H20a H 0.5107(4) 0.5095(5) 0.5995(3) 0.0395(17) Uiso 1.000000 R
H20b H 0.5671(4) 0.5815(5) 0.6409(3) 0.0395(17) Uiso 1.000000 R
C21 C 0.5211(4) 0.4994(5) 0.7327(3) 0.0300(14) Uani 1.000000 .
C22 C 0.4033(5) 0.4426(5) 0.6793(3) 0.0424(17) Uani 1.000000 .
H22 H 0.3624(5) 0.4327(5) 0.6483(3) 0.051(2) Uiso 1.000000 R
C23 C 0.4013(5) 0.4024(6) 0.7315(3) 0.0434(18) Uani 1.000000 .
H23 H 0.3588(5) 0.3587(6) 0.7434(3) 0.052(2) Uiso 1.000000 R
C24 C 0.5014(5) 0.4032(6) 0.8242(3) 0.0455(19) Uani 1.000000 .
H24 H 0.5450(5) 0.4510(6) 0.8412(3) 0.055(2) Uiso 1.000000 R
C25 C 0.5452(7) 0.3009(8) 0.8212(5) 0.076(4) Uani 1.000000 .
H25a H 0.5032(17) 0.2522(18) 0.806(4) 0.115(5) Uiso 1.000000 GR
H25b H 0.593(4) 0.3053(19) 0.797(3) 0.115(5) Uiso 1.000000 GR
H25c H 0.567(5) 0.280(3) 0.8589(7) 0.115(5) Uiso 1.000000 GR
C26 C 0.4237(6) 0.4044(7) 0.8599(4) 0.052(2) Uani 1.000000 .
H26a H 0.401(3) 0.4719(12) 0.861(2) 0.077(3) Uiso 1.000000 GR
H26b H 0.3791(19) 0.360(4) 0.8431(16) 0.077(3) Uiso 1.000000 GR
H26c H 0.4418(11) 0.382(5) 0.8979(9) 0.077(3) Uiso 1.000000 GR
C27 C 0.5296(8) 0.6558(10) 0.9434(4) 0.074(3) Uani 1.000000 .
C28 C 0.2628(5) 0.6473(7) 0.7886(4) 0.050(2) Uani 1.000000 .
S3 S 0.38563(12) 0.32572(13) 0.49988(7) 0.0353(4) Uani 1.000000 .
F7 F 0.3097(4) 0.1503(4) 0.4871(3) 0.0840(19) Uani 1.000000 .
F8 F 0.2296(4) 0.2643(5) 0.5219(3) 0.082(2) Uani 1.000000 .
F9 F 0.3357(4) 0.1970(5) 0.5739(3) 0.0809(19) Uani 1.000000 .
O7 O 0.3454(4) 0.3548(4) 0.4449(2) 0.0471(13) Uani 1.000000 .
O8 O 0.3828(6) 0.4023(5) 0.5426(3) 0.076(2) Uani 1.000000 .
O9 O 0.4677(4) 0.2737(5) 0.4988(3) 0.0513(15) Uani 1.000000 .
C29 C 0.3114(6) 0.2278(7) 0.5221(4) 0.052(2) Uani 1.000000 .

loop_
_atom_site_aniso_label
_atom_site_aniso_U_11
_atom_site_aniso_U_22
_atom_site_aniso_U_33
_atom_site_aniso_U_12
_atom_site_aniso_U_13
_atom_site_aniso_U_23
Bi1 0.02519(15) 0.02846(15) 0.02592(15) -0.00198(9) 0.00173(10) -0.00117(9)
Se1 0.0341(4) 0.0334(4) 0.0274(3) 0.0026(3) -0.0002(3) -0.0010(3)
Se2 0.0265(3) 0.0399(4) 0.0271(3) -0.0025(3) 0.0013(3) -0.0035(3)
Se3 0.0324(4) 0.0339(4) 0.0251(3) -0.0084(3) -0.0001(3) 0.0008(3)
Se4 0.0275(4) 0.0314(4) 0.0372(4) 0.0014(3) 0.0036(3) 0.0028(3)
S1 0.0364(9) 0.0378(9) 0.0288(8) -0.0046(7) 0.0016(7) -0.0000(6)
S2 0.0378(10) 0.0390(9) 0.0389(9) -0.0033(8) 0.0055(8) 0.0022(7)
F1 0.168(8) 0.210(10) 0.069(5) -0.124(8) 0.019(5) 0.031(6)
F2 0.079(5) 0.179(9) 0.102(5) -0.076(6) -0.032(4) 0.043(6)
F3 0.199(11) 0.051(4) 0.172(9) -0.041(6) -0.028(8) -0.009(5)
F4 0.081(4) 0.100(5) 0.077(4) 0.000(4) 0.006(3) 0.048(4)
F5 0.049(3) 0.079(4) 0.106(5) 0.010(3) 0.038(3) 0.022(4)
F6 0.065(4) 0.046(3) 0.131(6) -0.017(3) 0.018(4) -0.014(3)
O1 0.053(4) 0.090(5) 0.031(3) -0.027(3) 0.003(3) -0.002(3)
O2 0.105(6) 0.061(4) 0.102(6) 0.018(4) 0.045(5) -0.022(4)
O3 0.059(4) 0.094(5) 0.065(5) -0.013(4) -0.029(4) 0.014(4)
O4 0.019(2) 0.054(3) 0.059(3) -0.004(2) 0.013(2) -0.002(3)
O5 0.114(6) 0.057(4) 0.058(4) -0.026(4) 0.004(4) -0.019(3)
O6 0.043(3) 0.060(4) 0.056(4) 0.003(3) -0.004(3) 0.013(3)
N1 0.027(3) 0.034(3) 0.031(3) 0.002(2) 0.001(2) -0.001(2)
N2 0.029(3) 0.035(3) 0.026(3) -0.004(2) 0.002(2) -0.002(2)
N3 0.024(3) 0.031(3) 0.030(3) -0.007(2) -0.001(2) 0.000(2)
N4 0.024(3) 0.039(3) 0.034(3) -0.001(2) -0.001(2) -0.003(2)
N5 0.024(3) 0.029(3) 0.026(3) 0.002(2) 0.006(2) 0.002(2)
N6 0.029(3) 0.027(3) 0.023(2) -0.001(2) -0.003(2) -0.003(2)
N7 0.036(3) 0.027(3) 0.036(3) -0.006(2) 0.007(2) 0.001(2)
N8 0.037(3) 0.034(3) 0.042(3) 0.002(3) 0.003(3) 0.009(3)
C1 0.034(3) 0.026(3) 0.027(3) -0.005(3) 0.004(3) -0.000(2)
C2 0.037(4) 0.041(4) 0.034(3) -0.002(3) 0.006(3) -0.005(3)
C3 0.036(4) 0.041(4) 0.036(4) -0.001(3) 0.007(3) -0.006(3)
C4 0.022(3) 0.047(4) 0.039(4) -0.000(3) 0.002(3) -0.001(3)
C5 0.039(4) 0.069(6) 0.061(5) -0.002(4) 0.004(4) 0.018(5)
C6 0.039(5) 0.064(6) 0.084(7) 0.006(4) 0.010(5) 0.019(5)
C7 0.026(3) 0.032(3) 0.037(3) -0.004(3) 0.006(3) 0.000(3)
C8 0.030(3) 0.035(3) 0.027(3) -0.002(3) 0.001(3) -0.003(3)
C9 0.032(4) 0.045(4) 0.032(3) -0.010(3) -0.002(3) -0.003(3)
C10 0.037(4) 0.039(4) 0.032(3) -0.003(3) -0.007(3) -0.003(3)
C11 0.046(4) 0.043(4) 0.043(4) 0.014(4) -0.011(3) -0.007(3)
C12 0.054(6) 0.082(7) 0.091(8) 0.017(6) -0.005(5) -0.047(6)
C13 0.092(8) 0.040(5) 0.091(8) 0.010(5) 0.002(7) 0.001(5)
C14 0.025(3) 0.031(3) 0.028(3) -0.006(3) 0.008(3) -0.000(2)
C15 0.023(3) 0.039(4) 0.032(3) -0.004(3) -0.004(3) -0.001(3)
C16 0.036(4) 0.037(4) 0.023(3) -0.010(3) -0.005(3) -0.003(3)
C17 0.041(4) 0.030(3) 0.034(3) 0.002(3) 0.005(3) 0.000(3)
C18 0.039(4) 0.043(4) 0.071(6) 0.009(4) 0.021(4) 0.009(4)
C19 0.053(5) 0.041(4) 0.052(5) 0.005(4) 0.016(4) 0.012(4)
C20 0.029(3) 0.029(3) 0.041(4) -0.001(3) 0.008(3) 0.003(3)
C21 0.026(3) 0.029(3) 0.036(3) 0.007(3) 0.010(3) 0.003(3)
C22 0.045(4) 0.028(4) 0.053(4) -0.009(3) 0.001(4) -0.001(3)
C23 0.033(4) 0.038(4) 0.060(5) -0.009(3) 0.007(3) 0.004(4)
C24 0.040(4) 0.050(5) 0.047(4) -0.003(4) 0.005(3) 0.018(4)
C25 0.052(6) 0.086(7) 0.096(8) 0.032(6) 0.037(6) 0.055(7)
C26 0.057(5) 0.048(5) 0.052(5) -0.004(4) 0.016(4) 0.005(4)
C27 0.091(8) 0.087(8) 0.042(5) -0.046(7) -0.012(5) 0.013(5)
C28 0.036(4) 0.050(5) 0.067(5) -0.003(4) 0.010(4) 0.008(4)
S3 0.0439(10) 0.0279(8) 0.0350(8) -0.0031(7) 0.0089(7) -0.0034(6)
F7 0.089(4) 0.037(3) 0.125(6) -0.017(3) 0.002(4) -0.008(3)
F8 0.044(3) 0.079(4) 0.124(6) 0.010(3) 0.024(4) 0.039(4)
F9 0.071(4) 0.094(5) 0.080(4) 0.006(4) 0.021(3) 0.050(4)
O7 0.053(3) 0.047(3) 0.041(3) 0.006(3) 0.001(2) 0.009(2)
O8 0.113(6) 0.049(4) 0.068(4) -0.016(4) 0.029(4) -0.026(3)
O9 0.036(3) 0.071(4) 0.047(3) -0.002(3) 0.004(3) 0.009(3)
C29 0.038(5) 0.047(5) 0.072(6) 0.005(4) 0.010(4) 0.018(4)

loop_
_atom_type_symbol
_atom_type_scat_dispersion_real
_atom_type_scat_dispersion_imag
_atom_type_scat_Cromer_Mann_a1
_atom_type_scat_Cromer_Mann_a2
_atom_type_scat_Cromer_Mann_a3
_atom_type_scat_Cromer_Mann_a4
_atom_type_scat_Cromer_Mann_b1
_atom_type_scat_Cromer_Mann_b2
_atom_type_scat_Cromer_Mann_b3
_atom_type_scat_Cromer_Mann_b4
_atom_type_scat_Cromer_Mann_c
_atom_type_scat_source
_atom_type_scat_dispersion_source
C 0.01920 0.00962 2.31000 1.02000 1.58860 0.86500 20.84390 10.20750 0.56870 51.65120 0.215599998832 'International Tables Volume C Table 6.1.1.4 (pp. 500-502)' 'Henke, Gullikson and Davis, At. Data and Nucl. Data Tables, 1993, 54, 2'
F 0.07537 0.05506 3.53920 2.64120 1.51700 1.02430 10.28250 4.29440 0.26150 26.14760 0.277599990368 'International Tables Volume C Table 6.1.1.4 (pp. 500-502)' 'Henke, Gullikson and Davis, At. Data and Nucl. Data Tables, 1993, 54, 2'
H 0.00000 0.00000 0.49300 0.32291 0.14019 0.04081 10.51090 26.12570 3.14236 57.79970 0.0030380000826 'International Tables Volume C Table 6.1.1.4 (pp. 500-502)' 'Henke, Gullikson and Davis, At. Data and Nucl. Data Tables, 1993, 54, 2'
Bi -3.68252 9.31182 33.36890 12.95100 16.58770 6.46920 0.70400 2.92380 8.79370 48.00930 13.5782003403 'International Tables Volume C Table 6.1.1.4 (pp. 500-502)' 'Henke, Gullikson and Davis, At. Data and Nucl. Data Tables, 1993, 54, 2'
O 0.05239 0.03377 3.04850 2.28680 1.54630 0.86700 13.27710 5.70110 0.32390 32.90890 0.250800013542 'International Tables Volume C Table 6.1.1.4 (pp. 500-502)' 'Henke, Gullikson and Davis, At. Data and Nucl. Data Tables, 1993, 54, 2'
N 0.03256 0.01839 12.21260 3.13220 2.01250 1.16630 0.00570 9.89330 28.99750 0.58260 -11.5290002823 'International Tables Volume C Table 6.1.1.4 (pp. 500-502)' 'Henke, Gullikson and Davis, At. Data and Nucl. Data Tables, 1993, 54, 2'
S 0.33537 0.55136 6.90530 5.20340 1.43790 1.58630 1.46790 22.21510 0.25360 56.17200 0.866900026798 'International Tables Volume C Table 6.1.1.4 (pp. 500-502)' 'Henke, Gullikson and Davis, At. Data and Nucl. Data Tables, 1993, 54, 2'
Se -0.79210 1.18296 17.00060 5.81960 3.97310 4.35430 2.40980 0.27260 15.23720 43.81630 2.84089994431 'International Tables Volume C Table 6.1.1.4 (pp. 500-502)' 'Henke, Gullikson and Davis, At. Data and Nucl. Data Tables, 1993, 54, 2'

loop_
_geom_angle_atom_site_label_1
_geom_angle_atom_site_label_2
_geom_angle_atom_site_label_3
_geom_angle
Se2 Bi1 Se1 86.31(2)
Se3 Bi1 Se1 79.36(2)
Se3 Bi1 Se2 73.32(2)
Se4 Bi1 Se1 164.79(2)
Se4 Bi1 Se2 81.27(2)
Se4 Bi1 Se3 88.65(2)
C1 Se1 Bi1 99.2(2)
C8 Se2 Bi1 101.1(2)
C14 Se3 Bi1 104.9(2)
C21 Se4 Bi1 98.53(19)
O2 S1 O1 113.8(5)
O3 S1 O1 115.1(5)
O3 S1 O2 115.1(5)
C27 S1 O1 102.8(4)
C27 S1 O2 103.1(6)
C27 S1 O3 104.7(5)
O5 S2 O4 115.2(4)
O6 S2 O4 114.7(4)
O6 S2 O5 115.1(4)
C28 S2 O4 101.9(4)
C28 S2 O5 103.2(4)
C28 S2 O6 104.2(4)
C2 N1 C1 109.4(6)
C4 N1 C1 124.5(6)
C4 N1 C2 126.1(6)
C3 N2 C1 109.2(6)
C7 N2 C1 125.6(5)
C7 N2 C3 125.2(6)
C8 N3 C7 126.7(5)
C9 N3 C7 124.4(6)
C9 N3 C8 108.6(6)
C10 N4 C8 109.8(6)
C11 N4 C8 126.0(6)
C11 N4 C10 124.2(6)
C15 N5 C14 109.2(5)
C17 N5 C14 125.3(6)
C17 N5 C15 125.4(6)
C16 N6 C14 108.5(6)
C20 N6 C14 127.2(6)
C20 N6 C16 124.3(5)
C21 N7 C20 125.1(6)
C22 N7 C20 124.9(6)
C22 N7 C21 109.9(6)
C23 N8 C21 109.0(6)
C24 N8 C21 126.1(6)
C24 N8 C23 124.5(6)
N1 C1 Se1 126.9(5)
N2 C1 Se1 126.1(5)
N2 C1 N1 106.7(5)
C3 C2 N1 108.1(6)
C2 C3 N2 106.6(6)
C5 C4 N1 110.1(6)
C6 C4 N1 109.0(6)
C6 C4 C5 110.7(7)
N3 C7 N2 112.5(5)
N3 C8 Se2 128.0(5)
N4 C8 Se2 124.8(5)
N4 C8 N3 107.1(6)
C10 C9 N3 107.3(6)
C9 C10 N4 107.1(6)
C12 C11 N4 109.9(7)
C13 C11 N4 110.2(7)
C13 C11 C12 113.1(8)
N5 C14 Se3 124.1(5)
N6 C14 Se3 128.1(5)
N6 C14 N5 107.2(6)
C16 C15 N5 107.4(6)
C15 C16 N6 107.7(6)
C18 C17 N5 110.3(6)
C19 C17 N5 109.3(6)
C19 C17 C18 112.6(6)
N7 C20 N6 112.7(5)
N7 C21 Se4 127.8(5)
N8 C21 Se4 125.4(5)
N8 C21 N7 106.8(6)
C23 C22 N7 106.8(7)
C22 C23 N8 107.6(7)
C25 C24 N8 108.7(7)
C26 C24 N8 110.2(7)
C26 C24 C25 114.0(7)
F1 C27 S1 110.5(8)
F2 C27 S1 112.7(8)
F2 C27 F1 108.1(11)
F3 C27 S1 111.1(9)
F3 C27 F1 107.4(11)
F3 C27 F2 106.8(10)
F4 C28 S2 110.8(6)
F5 C28 S2 110.2(6)
F5 C28 F4 108.1(8)
F6 C28 S2 111.7(6)
F6 C28 F4 109.5(8)
F6 C28 F5 106.4(7)
O8 S3 O7 113.9(4)
O9 S3 O7 115.1(3)
O9 S3 O8 115.5(5)
C29 S3 O7 102.5(4)
C29 S3 O8 104.2(4)
C29 S3 O9 103.4(4)
F7 C29 S3 110.8(6)
F8 C29 S3 110.3(6)
F8 C29 F7 108.0(8)
F9 C29 S3 110.5(7)
F9 C29 F7 109.1(8)
F9 C29 F8 108.0(8)

loop_
_geom_bond_atom_site_label_1
_geom_bond_atom_site_label_2
_geom_bond_distance
Bi1 Se1 2.8899(8)
Bi1 Se2 2.7850(7)
Bi1 Se3 2.7375(7)
Bi1 Se4 2.9389(8)
Se1 C1 1.867(6)
Se2 C8 1.878(6)
Se3 C14 1.872(7)
Se4 C21 1.867(7)
S1 O1 1.419(6)
S1 O2 1.412(7)
S1 O3 1.410(6)
S1 C27 1.817(10)
S2 O4 1.442(5)
S2 O5 1.427(6)
S2 O6 1.418(6)
S2 C28 1.824(8)
F1 C27 1.317(12)
F2 C27 1.286(12)
F3 C27 1.297(16)
F4 C28 1.302(10)
F5 C28 1.332(10)
F6 C28 1.331(11)
N1 C1 1.348(8)
N1 C2 1.372(9)
N1 C4 1.483(8)
N2 C1 1.358(8)
N2 C3 1.389(8)
N2 C7 1.458(8)
N3 C7 1.463(8)
N3 C8 1.354(8)
N3 C9 1.388(8)
N4 C8 1.340(9)
N4 C10 1.376(9)
N4 C11 1.498(9)
N5 C14 1.347(9)
N5 C15 1.383(9)
N5 C17 1.489(8)
N6 C14 1.353(8)
N6 C16 1.390(8)
N6 C20 1.449(8)
N7 C20 1.465(8)
N7 C21 1.342(9)
N7 C22 1.393(9)
N8 C21 1.351(9)
N8 C23 1.395(10)
N8 C24 1.492(9)
C2 C3 1.347(10)
C4 C5 1.508(11)
C4 C6 1.502(11)
C9 C10 1.349(11)
C11 C12 1.493(12)
C11 C13 1.505(13)
C15 C16 1.336(10)
C17 C18 1.515(11)
C17 C19 1.517(10)
C22 C23 1.338(11)
C24 C25 1.514(12)
C24 C26 1.511(11)
S3 O7 1.436(5)
S3 O8 1.430(6)
S3 O9 1.434(6)
S3 C29 1.827(9)
F7 C29 1.313(11)
F8 C29 1.342(10)
F9 C29 1.306(11)
